data_2242522
loop_
_publ_author_name
'Chrysochos, Nicolas'
'Schulzke, Carola'

_publ_section_title
;
 Crystal structure of
 1-ethyl-3-(2-oxo-1,3-dithiol-4-yl)quinoxalin-2(1<i>H</i>)-one
;
_journal_coeditor_code KQ2022
_journal_issue 7
_journal_name_full 'Acta Crystallographica Section E'
_journal_page_first 901
_journal_page_last 904
_journal_paper_doi 10.1107/S2056989018007892
_journal_volume 74
_journal_year 2018
_chemical_formula_iupac 'C13 H10 N2 O2 S2'
_chemical_formula_moiety 'C13 H10 N2 O2 S2'
_chemical_formula_sum 'C13 H10 N2 O2 S2'
_chemical_formula_weight 290.35
_chemical_name_systematic
;
1-Ethyl-3-(2-oxo-1,3-dithiol-4-yl)quinoxalin-2(1<i>H</i>)-one
;
_space_group_crystal_system monoclinic
_space_group_IT_number 15
_space_group_name_Hall '-C 2yc'
_space_group_name_H-M_alt 'C 1 2/c 1'
_symmetry_space_group_name_Hall '-C 2yc'
_symmetry_space_group_name_H-M 'C 1 2/c 1'
_atom_sites_solution_hydrogens mixed
_audit_creation_method SHELXL-2016/6
_cell_angle_alpha 90
_cell_angle_beta 107.81(3)
_cell_angle_gamma 90
_cell_formula_units_Z 8
_cell_length_a 25.531(6)
_cell_length_b 4.8522(10)
_cell_length_c 20.861(4)
_cell_measurement_reflns_used 10798
_cell_measurement_temperature 170(2)
_cell_measurement_theta_max 53.5
_cell_measurement_theta_min 3.4
_cell_volume 2460.4(10)
_computing_cell_refinement
;
X-Area (Stoe & Cie, 2010)
;
_computing_data_collection
;
X-Area (Stoe & Cie, 2010)
;
_computing_data_reduction
;
X-Area (Stoe & Cie, 2010)
;
_computing_molecular_graphics
;
XP in SHELXTL (Sheldrick, 2008) and Mercury  (Macrae et al., 2006)
;
_computing_publication_material
;
<i>CIFTAB</i> (Sheldrick, 2013) and Mercury  (Macrae et al.,, 2006)
;
_computing_structure_refinement
;
<i>SHELXL2016/6</i> (Sheldrick, 2015)
;
_computing_structure_solution
;
SIR-92 (Altomare et al., 1994)
;
_diffrn_ambient_temperature 170(2)
_diffrn_detector_area_resol_mean 6.67
_diffrn_measured_fraction_theta_full 1.000
_diffrn_measured_fraction_theta_max 0.996
_diffrn_measurement_device_type 'Stoe IPDS2T'
_diffrn_measurement_method \w
_diffrn_radiation_type MoK\a
_diffrn_radiation_wavelength 0.71073
_diffrn_reflns_av_R_equivalents 0.1073
_diffrn_reflns_limit_h_max 32
_diffrn_reflns_limit_h_min -32
_diffrn_reflns_limit_k_max 6
_diffrn_reflns_limit_k_min -6
_diffrn_reflns_limit_l_max 23
_diffrn_reflns_limit_l_min -26
_diffrn_reflns_number 10078
_diffrn_reflns_theta_full 25.242
_diffrn_reflns_theta_max 26.734
_diffrn_reflns_theta_min 1.676
_exptl_absorpt_coefficient_mu 0.430
_exptl_absorpt_correction_T_max 0.8872
_exptl_absorpt_correction_T_min 0.6802
_exptl_absorpt_correction_type numerical
_exptl_absorpt_process_details
;
(X-Red32 and X-Shape; Stoe & Cie, 2010)
;
_exptl_crystal_colour green
_exptl_crystal_density_diffrn 1.568
_exptl_crystal_description platelet
_exptl_crystal_F_000 1200
_exptl_crystal_size_max 0.482
_exptl_crystal_size_mid 0.463
_exptl_crystal_size_min 0.041
_refine_diff_density_max 0.387
_refine_diff_density_min -0.436
_refine_ls_extinction_method none
_refine_ls_goodness_of_fit_ref 1.034
_refine_ls_hydrogen_treatment mixed
_refine_ls_matrix_type full
_refine_ls_number_parameters 177
_refine_ls_number_reflns 2599
_refine_ls_number_restraints 0
_refine_ls_restrained_S_all 1.034
_refine_ls_R_factor_all 0.0585
_refine_ls_R_factor_gt 0.0430
_refine_ls_shift/su_max 0.000
_refine_ls_shift/su_mean 0.000
_refine_ls_structure_factor_coef Fsqd
_refine_ls_weighting_details 'w=1/[\s^2^(Fo^2^)+(0.0557P)^2^+1.3022P] where P=(Fo^2^+2Fc^2^)/3'
_refine_ls_weighting_scheme calc
_refine_ls_wR_factor_gt 0.1045
_refine_ls_wR_factor_ref 0.1132
_reflns_number_gt 2052
_reflns_number_total 2599
_reflns_threshold_expression 'I > 2\s(I)'
_cod_data_source_file kq2022sup1.cif
_cod_data_source_block I
_cod_database_code 2242522
_shelx_space_group_comment
;
The symmetry employed for this shelxl refinement is uniquely defined
by the following loop, which should always be used as a source of
symmetry information in preference to the above space-group names.
They are only intended as comments.
;
_shelx_estimated_absorpt_t_min 0.819
_shelx_estimated_absorpt_t_max 0.983

loop_
_space_group_symop_operation_xyz
'x, y, z'
'-x, y, -z+1/2'
'x+1/2, y+1/2, z'
'-x+1/2, y+1/2, -z+1/2'
'-x, -y, -z'
'x, -y, z-1/2'
'-x+1/2, -y+1/2, -z'
'x+1/2, -y+1/2, z-1/2'

loop_
_atom_site_type_symbol
_atom_site_label
_atom_site_fract_x
_atom_site_fract_y
_atom_site_fract_z
_atom_site_U_iso_or_equiv
_atom_site_adp_type
_atom_site_calc_flag
_atom_site_occupancy
S S1 0.06586(2) 1.17332(13) 0.38431(3) 0.02924(17) Uani d 1
S S2 0.16189(2) 0.80790(12) 0.43550(3) 0.02882(17) Uani d 1
O O1 0.14629(7) 1.1274(4) 0.32955(8) 0.0379(4) Uani d 1
O O2 0.04198(6) 0.7134(3) 0.56260(8) 0.0296(4) Uani d 1
N N1 0.09576(7) 0.3591(4) 0.61708(9) 0.0233(4) Uani d 1
N N2 0.16734(7) 0.4593(4) 0.54239(9) 0.0242(4) Uani d 1
C C1 0.12850(9) 1.0512(5) 0.37418(11) 0.0290(5) Uani d 1
C C2 0.06873(9) 0.9742(5) 0.45374(11) 0.0258(5) Uani d 1
C C3 0.11163(9) 0.8032(5) 0.47709(11) 0.0237(4) Uani d 1
C C4 0.12261(8) 0.6022(5) 0.53199(10) 0.0229(4) Uani d 1
C C5 0.08324(8) 0.5692(5) 0.57104(10) 0.0236(4) Uani d 1
C C6 0.14444(8) 0.2091(5) 0.63101(11) 0.0231(4) Uani d 1
C C7 0.15922(9) 0.0081(5) 0.68143(11) 0.0263(5) Uani d 1
H H7 0.135972 -0.028724 0.708326 0.032 Uiso calc 1
C C8 0.20757(9) -0.1364(5) 0.69197(11) 0.0278(5) Uani d 1
H H8 0.217320 -0.273223 0.726147 0.033 Uiso calc 1
C C9 0.24248(9) -0.0852(5) 0.65328(12) 0.0296(5) Uani d 1
H H9 0.275622 -0.187017 0.661099 0.036 Uiso calc 1
C C10 0.22885(9) 0.1124(5) 0.60399(11) 0.0273(5) Uani d 1
H H10 0.252595 0.147249 0.577626 0.033 Uiso calc 1
C C11 0.17997(9) 0.2633(5) 0.59235(11) 0.0237(4) Uani d 1
C C12 0.05590(9) 0.2972(5) 0.65349(12) 0.0269(5) Uani d 1
H H12A 0.054369 0.095209 0.659446 0.032 Uiso calc 1
H H12B 0.018905 0.359079 0.625995 0.032 Uiso calc 1
C C13 0.07039(10) 0.4352(6) 0.72202(12) 0.0353(6) Uani d 1
H H13A 0.108738 0.394349 0.747326 0.053 Uiso calc 1
H H13B 0.046176 0.365385 0.746832 0.053 Uiso calc 1
H H13C 0.065600 0.634974 0.716145 0.053 Uiso calc 1
H H2 0.0387(10) 0.987(5) 0.4716(12) 0.028(6) Uiso d 1

loop_
_atom_site_aniso_label
_atom_site_aniso_U_11
_atom_site_aniso_U_22
_atom_site_aniso_U_33
_atom_site_aniso_U_12
_atom_site_aniso_U_13
_atom_site_aniso_U_23
S1 0.0263(3) 0.0320(3) 0.0296(3) 0.0039(2) 0.0086(2) 0.0057(2)
S2 0.0273(3) 0.0336(3) 0.0300(3) 0.0057(2) 0.0152(2) 0.0046(2)
O1 0.0404(9) 0.0485(11) 0.0299(9) 0.0037(8) 0.0181(7) 0.0084(8)
O2 0.0251(8) 0.0323(9) 0.0348(9) 0.0061(7) 0.0143(6) 0.0034(7)
N1 0.0206(8) 0.0250(9) 0.0262(9) -0.0011(7) 0.0099(7) -0.0010(8)
N2 0.0206(8) 0.0252(9) 0.0282(9) 0.0001(7) 0.0096(7) -0.0013(8)
C1 0.0287(11) 0.0313(12) 0.0272(11) 0.0004(10) 0.0089(9) 0.0011(10)
C2 0.0228(10) 0.0296(12) 0.0260(10) -0.0002(9) 0.0087(8) 0.0003(10)
C3 0.0221(10) 0.0253(11) 0.0245(10) -0.0006(8) 0.0085(8) -0.0029(9)
C4 0.0220(10) 0.0239(10) 0.0237(10) -0.0003(8) 0.0083(8) -0.0029(9)
C5 0.0202(10) 0.0262(11) 0.0251(10) -0.0015(9) 0.0081(8) -0.0037(9)
C6 0.0200(10) 0.0228(10) 0.0260(10) -0.0005(8) 0.0065(8) -0.0038(9)
C7 0.0268(10) 0.0262(11) 0.0269(11) -0.0030(9) 0.0096(8) -0.0009(9)
C8 0.0293(11) 0.0238(11) 0.0277(11) 0.0007(9) 0.0048(9) 0.0018(9)
C9 0.0255(11) 0.0278(12) 0.0340(12) 0.0065(9) 0.0067(9) -0.0016(10)
C10 0.0223(10) 0.0315(12) 0.0287(11) 0.0016(9) 0.0088(8) -0.0022(10)
C11 0.0226(10) 0.0243(10) 0.0247(10) -0.0009(8) 0.0077(8) -0.0021(9)
C12 0.0226(10) 0.0282(11) 0.0357(12) -0.0010(9) 0.0173(9) 0.0010(10)
C13 0.0362(12) 0.0401(14) 0.0366(13) -0.0039(11) 0.0215(10) -0.0032(11)

loop_
_atom_type_symbol
_atom_type_description
_atom_type_scat_dispersion_real
_atom_type_scat_dispersion_imag
_atom_type_scat_source
C C 0.0033 0.0016 'International Tables Vol C Tables 4.2.6.8 and 6.1.1.4'
H H 0.0000 0.0000 'International Tables Vol C Tables 4.2.6.8 and 6.1.1.4'
N N 0.0061 0.0033 'International Tables Vol C Tables 4.2.6.8 and 6.1.1.4'
O O 0.0106 0.0060 'International Tables Vol C Tables 4.2.6.8 and 6.1.1.4'
S S 0.1246 0.1234 'International Tables Vol C Tables 4.2.6.8 and 6.1.1.4'

loop_
_geom_angle_atom_site_label_1
_geom_angle_atom_site_label_2
_geom_angle_atom_site_label_3
_geom_angle
C2 S1 C1 96.00(11)
C3 S2 C1 95.93(11)
C5 N1 C6 122.51(18)
C5 N1 C12 117.57(17)
C6 N1 C12 119.91(18)
C4 N2 C11 119.18(18)
O1 C1 S2 123.50(19)
O1 C1 S1 123.48(19)
S2 C1 S1 113.02(13)
C3 C2 S1 118.16(17)
C3 C2 H2 124.3(15)
S1 C2 H2 117.4(15)
C2 C3 C4 129.5(2)
C2 C3 S2 116.86(17)
C4 C3 S2 113.64(15)
N2 C4 C3 115.80(19)
N2 C4 C5 124.1(2)
C3 C4 C5 120.11(19)
O2 C5 N1 121.94(19)
O2 C5 C4 123.6(2)
N1 C5 C4 114.42(18)
N1 C6 C7 122.65(19)
N1 C6 C11 118.2(2)
C7 C6 C11 119.16(19)
C8 C7 C6 119.8(2)
C8 C7 H7 120.1
C6 C7 H7 120.1
C7 C8 C9 121.1(2)
C7 C8 H8 119.4
C9 C8 H8 119.4
C10 C9 C8 119.9(2)
C10 C9 H9 120.1
C8 C9 H9 120.1
C9 C10 C11 120.2(2)
C9 C10 H10 119.9
C11 C10 H10 119.9
N2 C11 C10 118.85(19)
N2 C11 C6 121.32(19)
C10 C11 C6 119.8(2)
N1 C12 C13 112.79(18)
N1 C12 H12A 109.0
C13 C12 H12A 109.0
N1 C12 H12B 109.0
C13 C12 H12B 109.0
H12A C12 H12B 107.8
C12 C13 H13A 109.5
C12 C13 H13B 109.5
H13A C13 H13B 109.5
C12 C13 H13C 109.5
H13A C13 H13C 109.5
H13B C13 H13C 109.5

loop_
_geom_bond_atom_site_label_1
_geom_bond_atom_site_label_2
_geom_bond_distance
S1 C2 1.724(2)
S1 C1 1.778(2)
S2 C3 1.755(2)
S2 C1 1.758(2)
O1 C1 1.212(3)
O2 C5 1.232(3)
N1 C5 1.370(3)
N1 C6 1.392(3)
N1 C12 1.475(3)
N2 C4 1.296(3)
N2 C11 1.374(3)
C2 C3 1.341(3)
C2 H2 0.95(2)
C3 C4 1.465(3)
C4 C5 1.483(3)
C6 C7 1.399(3)
C6 C11 1.411(3)
C7 C8 1.378(3)
C7 H7 0.9500
C8 C9 1.395(3)
C8 H8 0.9500
C9 C10 1.371(3)
C9 H9 0.9500
C10 C11 1.403(3)
C10 H10 0.9500
C12 C13 1.519(3)
C12 H12A 0.9900
C12 H12B 0.9900
C13 H13A 0.9800
C13 H13B 0.9800
C13 H13C 0.9800

loop_
_geom_hbond_atom_site_label_D
_geom_hbond_atom_site_label_H
_geom_hbond_atom_site_label_A
_geom_hbond_site_symmetry_A
_geom_hbond_distance_DH
_geom_hbond_distance_HA
_geom_hbond_distance_DA
_geom_hbond_angle_DHA
C2 H2 O2 . 0.95(2) 2.30(3) 2.859(3) 117.2(19)
C2 H2 O2 5_576 0.95(2) 2.44(2) 3.133(3) 129(2)
C7 H7 O1 6_566 0.95 2.51 3.272(3) 138
C9 H9 S2 7_556 0.95 2.99 3.652(3) 128
C12 H12A O2 1_545 0.99 2.69 3.367(3) 126

loop_
_geom_torsion_atom_site_label_1
_geom_torsion_atom_site_label_2
_geom_torsion_atom_site_label_3
_geom_torsion_atom_site_label_4
_geom_torsion
C3 S2 C1 O1 -178.3(2)
C3 S2 C1 S1 1.57(15)
C2 S1 C1 O1 179.1(2)
C2 S1 C1 S2 -0.82(15)
C1 S1 C2 C3 -0.6(2)
S1 C2 C3 C4 -176.09(18)
S1 C2 C3 S2 1.9(3)
C1 S2 C3 C2 -2.1(2)
C1 S2 C3 C4 176.21(16)
C11 N2 C4 C3 -178.92(19)
C11 N2 C4 C5 0.1(3)
C2 C3 C4 N2 178.4(2)
S2 C3 C4 N2 0.4(3)
C2 C3 C4 C5 -0.7(4)
S2 C3 C4 C5 -178.67(16)
C6 N1 C5 O2 -174.7(2)
C12 N1 C5 O2 4.1(3)
C6 N1 C5 C4 6.6(3)
C12 N1 C5 C4 -174.59(18)
N2 C4 C5 O2 177.0(2)
C3 C4 C5 O2 -4.0(3)
N2 C4 C5 N1 -4.3(3)
C3 C4 C5 N1 174.71(18)
C5 N1 C6 C7 175.2(2)
C12 N1 C6 C7 -3.6(3)
C5 N1 C6 C11 -4.9(3)
C12 N1 C6 C11 176.29(19)
N1 C6 C7 C8 178.9(2)
C11 C6 C7 C8 -0.9(3)
C6 C7 C8 C9 0.3(3)
C7 C8 C9 C10 0.2(4)
C8 C9 C10 C11 0.0(3)
C4 N2 C11 C10 -179.0(2)
C4 N2 C11 C6 1.9(3)
C9 C10 C11 N2 -179.8(2)
C9 C10 C11 C6 -0.7(3)
N1 C6 C11 N2 0.3(3)
C7 C6 C11 N2 -179.8(2)
N1 C6 C11 C10 -178.7(2)
C7 C6 C11 C10 1.2(3)
C5 N1 C12 C13 -96.3(2)
C6 N1 C12 C13 82.5(3)

_cod_database_fobs_code 2242522
